data_9011105
loop_
_publ_author_name
'Smolin, Y. I.'
'Shepelev, Y. F.'

_publ_section_title
;
 The crystal structures of the rare earth pyrosilicates
;
_journal_name_full 'Acta Crystallographica, Section B'
_journal_page_first 484
_journal_page_last 492
_journal_paper_doi 10.1107/S0567740870002698
_journal_volume 26
_journal_year 1970
_chemical_formula_structural Er2Si2O7
_chemical_formula_sum 'Er2 O7 Si2'
_space_group_IT_number 14
_symmetry_space_group_name_Hall '-P 2bc'
_symmetry_space_group_name_H-M 'P 1 1 21/b'
_cell_angle_alpha 90
_cell_angle_beta 90
_cell_angle_gamma 96
_cell_length_a 4.683
_cell_length_b 5.556
_cell_length_c 10.79
_cell_formula_units_Z 2
_cell_volume 279.204
_database_code_amcsd 0009371
_exptl_crystal_density_diffrn 5.979
_cod_original_formula_sum 'Er2 Si2 O7'
_cod_database_code 9011105
_amcsd_formula_title Er2Si2O7

loop_
_space_group_symop_operation_xyz
x,y,z
x,1/2+y,1/2-z
-x,1/2-y,1/2+z
-x,-y,-z

loop_
_atom_site_label
_atom_site_fract_x
_atom_site_fract_y
_atom_site_fract_z
_atom_site_U_iso_or_equiv
Er 0.88829 0.09318 0.34934 0.00367
Si 0.36010 0.64420 0.38710 0.00418
O1 0.50000 0.50000 0.50000 0.01153
O2 0.20520 0.86530 0.44860 0.00811
O3 0.12350 0.45830 0.31910 0.00798
O4 0.61840 0.75220 0.29840 0.00709

loop_
_cod_related_entry_id
_cod_related_entry_database
_cod_related_entry_code
1 AMCSD 0009371
